data_1508764
loop_
_publ_author_name
'Harada, Masaya'
'Asaba, Ken Nunettsu'
'Iwai, Masumi'
'Kogure, Noriyuki'
'Kitajima, Mariko'
'Takayama, Hiromitsu'

_publ_section_title
;
 Asymmetric total synthesis of an iboga-type indole alkaloid,
 voacangalactone, newly isolated from Voacanga africana.
;
_journal_issue 22
_journal_name_full 'Organic letters'
_journal_page_first 5800
_journal_page_last 5803
_journal_paper_doi 10.1021/ol3027945
_journal_volume 14
_journal_year 2012
_chemical_absolute_configuration rm
_chemical_formula_sum 'C34 H45 N O7 Si'
_chemical_formula_weight 607.80
_chemical_name_systematic
; 
 ? 
;
_space_group_IT_number 5
_symmetry_cell_setting monoclinic
_symmetry_space_group_name_Hall 'C 2y'
_symmetry_space_group_name_H-M 'C 1 2 1'
_atom_sites_solution_hydrogens geom
_atom_sites_solution_primary direct
_atom_sites_solution_secondary difmap
_audit_creation_method SHELXL-97
_cell_angle_alpha 90.00
_cell_angle_beta 112.285(5)
_cell_angle_gamma 90.00
_cell_formula_units_Z 4
_cell_length_a 25.936(10)
_cell_length_b 11.367(4)
_cell_length_c 12.416(5)
_cell_measurement_reflns_used 147
_cell_measurement_temperature 173
_cell_measurement_theta_max 12.49
_cell_measurement_theta_min 3.07
_cell_volume 3387(2)
_computing_cell_refinement 'APEX2 (Bruker AXS, 2006)'
_computing_data_collection 'APEX2 (Bruker AXS, 2006)'
_computing_data_reduction 'SAINT (Bruker AXS, 2004)'
_computing_molecular_graphics 'XSHEL (Bruker AXS,2002)'
_computing_publication_material 'XCIF (Bruker AXS, 2001)'
_computing_structure_refinement 'SHELXL-97 (Sheldrick, 1997)'
_computing_structure_solution 'SHELXS-97 (Sheldrick, 1997)'
_diffrn_ambient_temperature 173
_diffrn_detector_area_resol_mean 8.333
_diffrn_measured_fraction_theta_full 0.995
_diffrn_measured_fraction_theta_max 0.974
_diffrn_measurement_device_type 'Bruker APEXII CCD area detector'
_diffrn_measurement_method 'phi and omega scans'
_diffrn_radiation_monochromator graphite
_diffrn_radiation_source 'fine-focus sealed tube'
_diffrn_radiation_type MoK\a
_diffrn_radiation_wavelength 0.71073
_diffrn_reflns_av_R_equivalents 0.2030
_diffrn_reflns_av_sigmaI/netI 0.4123
_diffrn_reflns_limit_h_max 30
_diffrn_reflns_limit_h_min -33
_diffrn_reflns_limit_k_max 9
_diffrn_reflns_limit_k_min -14
_diffrn_reflns_limit_l_max 13
_diffrn_reflns_limit_l_min -16
_diffrn_reflns_number 9669
_diffrn_reflns_theta_full 25.00
_diffrn_reflns_theta_max 27.56
_diffrn_reflns_theta_min 1.70
_exptl_absorpt_coefficient_mu 0.115
_exptl_absorpt_correction_T_max 0.9886
_exptl_absorpt_correction_T_min 0.9886
_exptl_absorpt_correction_type empirical
_exptl_absorpt_process_details
;
SADABS Sheldrick 1996
;
_exptl_crystal_colour colourless
_exptl_crystal_density_diffrn 1.192
_exptl_crystal_density_method 'not measured'
_exptl_crystal_description prismatic
_exptl_crystal_F_000 1304
_exptl_crystal_size_max 0.10
_exptl_crystal_size_mid 0.10
_exptl_crystal_size_min 0.10
_refine_diff_density_max 0.416
_refine_diff_density_min -0.521
_refine_diff_density_rms 0.143
_refine_ls_abs_structure_details 'Flack H D (1983), Acta Cryst. A39, 876-881'
_refine_ls_abs_structure_Flack 0.6(6)
_refine_ls_extinction_method none
_refine_ls_goodness_of_fit_ref 0.904
_refine_ls_hydrogen_treatment constr
_refine_ls_matrix_type full
_refine_ls_number_parameters 396
_refine_ls_number_reflns 5287
_refine_ls_number_restraints 1
_refine_ls_restrained_S_all 0.904
_refine_ls_R_factor_all 0.3213
_refine_ls_R_factor_gt 0.0879
_refine_ls_shift/su_max 0.003
_refine_ls_shift/su_mean 0.000
_refine_ls_structure_factor_coef Fsqd
_refine_ls_weighting_details 'calc w=1/[\s^2^(Fo^2^)+(0.1075P)^2^+0.0000P] where P=(Fo^2^+2Fc^2^)/3'
_refine_ls_weighting_scheme calc
_refine_ls_wR_factor_gt 0.1731
_refine_ls_wR_factor_ref 0.3010
_reflns_number_gt 1583
_reflns_number_total 5287
_reflns_threshold_expression >2sigma(I)
_cod_data_source_file ol3027945_si_002.cif
_cod_data_source_block comp6revised
_cod_depositor_comments
;
The following automatic conversions were performed:

'_symmetry_cell_setting' value 'Monoclinic' changed to 'monoclinic'
according to /home/saulius/struct/CIF-dictionaries/cif_core.dic
dictionary named 'cif_core.dic' version 2.4.2 from 2011-04-26.

Automatic conversion script
Id: cif_fix_values 1891 2012-01-12 08:04:46Z andrius 
;
_cod_original_sg_symbol_H-M 'C2   '
_cod_database_code 1508764

loop_
_symmetry_equiv_pos_as_xyz
'x, y, z'
'-x, y, -z'
'x+1/2, y+1/2, z'
'-x+1/2, y+1/2, -z'

loop_
_atom_site_label
_atom_site_type_symbol
_atom_site_fract_x
_atom_site_fract_y
_atom_site_fract_z
_atom_site_U_iso_or_equiv
_atom_site_adp_type
_atom_site_occupancy
_atom_site_symmetry_multiplicity
_atom_site_calc_flag
_atom_site_refinement_flags
Si1 Si 0.96848(16) 0.3694(4) 0.7140(3) 0.0413(11) Uani 1 1 d .
O1 O 0.9542(4) 0.4679(7) 0.6078(7) 0.037(2) Uani 1 1 d .
O2 O 0.7271(3) 0.8799(8) 0.5682(6) 0.035(2) Uani 1 1 d .
O3 O 0.7404(4) 0.9865(9) 0.4267(8) 0.044(3) Uani 1 1 d .
O4 O 0.8394(4) 0.7037(9) 0.1940(7) 0.043(2) Uani 1 1 d .
O5 O 0.8728(4) 0.8776(9) 0.2792(7) 0.049(3) Uani 1 1 d .
O6 O 0.7200(4) 0.7109(9) 0.3068(7) 0.048(3) Uani 1 1 d .
O7 O 0.7439(3) 0.8551(8) 0.2108(6) 0.037(2) Uani 1 1 d .
N1 N 0.8033(4) 0.8385(9) 0.5285(8) 0.033(3) Uani 1 1 d .
C1 C 1.0798(6) 0.4441(15) 0.8040(13) 0.066(5) Uani 1 1 d .
H1A H 1.0674 0.5064 0.7452 0.099 Uiso 1 1 calc R
H1B H 1.1191 0.4263 0.8214 0.099 Uiso 1 1 calc R
H1C H 1.0753 0.4704 0.8751 0.099 Uiso 1 1 calc R
C2 C 1.0444(6) 0.3322(13) 0.7570(12) 0.046(4) Uani 1 1 d .
C3 C 0.8981(5) 0.4960(12) 0.5443(11) 0.039(4) Uani 1 1 d .
H3A H 0.8791 0.5081 0.5990 0.046 Uiso 1 1 calc R
H3B H 0.8799 0.4291 0.4930 0.046 Uiso 1 1 calc R
C4 C 0.8914(5) 0.6077(11) 0.4695(10) 0.030(3) Uani 1 1 d .
H4 H 0.9095 0.5908 0.4131 0.036 Uiso 1 1 calc R
C5 C 0.8293(5) 0.6277(11) 0.3972(10) 0.031(3) Uani 1 1 d .
H5A H 0.8171 0.5736 0.3296 0.037 Uiso 1 1 calc R
H5B H 0.8074 0.6092 0.4452 0.037 Uiso 1 1 calc R
C6 C 0.8177(5) 0.7538(11) 0.3541(10) 0.030(3) Uani 1 1 d .
C7 C 0.8386(5) 0.8415(12) 0.4591(9) 0.029(3) Uani 1 1 d .
H7 H 0.8363 0.9227 0.4265 0.035 Uiso 1 1 calc R
C8 C 0.8106(5) 0.7697(11) 0.6339(9) 0.028(3) Uani 1 1 d .
H8 H 0.8229 0.6881 0.6253 0.034 Uiso 1 1 calc R
C9 C 0.7496(5) 0.7672(11) 0.6250(10) 0.031(3) Uani 1 1 d .
H9 H 0.7299 0.7025 0.5703 0.038 Uiso 1 1 calc R
C10 C 0.7377(5) 0.7531(13) 0.7355(10) 0.034(3) Uani 1 1 d .
C11 C 0.7418(5) 0.8458(13) 0.8093(11) 0.046(4) Uani 1 1 d .
H11 H 0.7507 0.9224 0.7910 0.055 Uiso 1 1 calc R
C12 C 0.7327(5) 0.8258(14) 0.9110(11) 0.042(4) Uani 1 1 d .
H12 H 0.7355 0.8896 0.9623 0.051 Uiso 1 1 calc R
C13 C 0.7200(6) 0.7185(16) 0.9384(12) 0.049(4) Uani 1 1 d .
H13 H 0.7145 0.7067 1.0090 0.059 Uiso 1 1 calc R
C14 C 1.0570(7) 0.2824(16) 0.6577(13) 0.081(6) Uani 1 1 d .
H14A H 1.0964 0.2604 0.6852 0.122 Uiso 1 1 calc R
H14B H 1.0489 0.3416 0.5961 0.122 Uiso 1 1 calc R
H14C H 1.0338 0.2127 0.6269 0.122 Uiso 1 1 calc R
C15 C 1.0621(6) 0.2384(13) 0.8569(12) 0.056(5) Uani 1 1 d .
H15A H 1.1007 0.2144 0.8745 0.085 Uiso 1 1 calc R
H15B H 1.0376 0.1696 0.8321 0.085 Uiso 1 1 calc R
H15C H 1.0590 0.2725 0.9267 0.085 Uiso 1 1 calc R
C16 C 0.9550(7) 0.4365(15) 0.8371(11) 0.068(5) Uani 1 1 d .
H16A H 0.9164 0.4650 0.8095 0.101 Uiso 1 1 calc R
H16B H 0.9806 0.5026 0.8687 0.101 Uiso 1 1 calc R
H16C H 0.9607 0.3775 0.8981 0.101 Uiso 1 1 calc R
C17 C 0.9235(6) 0.2387(12) 0.6598(13) 0.059(4) Uani 1 1 d .
H17A H 0.9368 0.1931 0.6084 0.089 Uiso 1 1 calc R
H17B H 0.8851 0.2640 0.6165 0.089 Uiso 1 1 calc R
H17C H 0.9250 0.1897 0.7259 0.089 Uiso 1 1 calc R
C18 C 0.9210(5) 0.7109(12) 0.5399(10) 0.034(3) Uani 1 1 d .
H18 H 0.9585 0.6999 0.5921 0.041 Uiso 1 1 calc R
C19 C 0.8984(5) 0.8189(11) 0.5348(9) 0.026(3) Uani 1 1 d .
C20 C 0.9319(6) 0.9248(12) 0.5931(11) 0.046(4) Uani 1 1 d .
H20A H 0.9342 0.9776 0.5318 0.055 Uiso 1 1 calc R
H20B H 0.9110 0.9673 0.6333 0.055 Uiso 1 1 calc R
C21 C 0.9893(6) 0.9043(13) 0.6787(13) 0.071(5) Uani 1 1 d .
H21A H 1.0126 0.8747 0.6382 0.107 Uiso 1 1 calc R
H21B H 0.9884 0.8462 0.7363 0.107 Uiso 1 1 calc R
H21C H 1.0048 0.9783 0.7180 0.107 Uiso 1 1 calc R
C22 C 0.8511(6) 0.8237(14) 0.7430(11) 0.040(4) Uani 1 1 d .
C23 C 0.8885(6) 0.7528(14) 0.8292(11) 0.049(4) Uani 1 1 d .
H23 H 0.8900 0.6704 0.8180 0.058 Uiso 1 1 calc R
C24 C 0.9241(7) 0.807(2) 0.9340(13) 0.075(6) Uani 1 1 d .
H24 H 0.9491 0.7591 0.9935 0.090 Uiso 1 1 calc R
C25 C 0.9238(7) 0.920(2) 0.9521(16) 0.068(6) Uani 1 1 d .
H25 H 0.9484 0.9528 1.0236 0.082 Uiso 1 1 calc R
C26 C 0.8888(7) 0.9910(15) 0.8695(13) 0.057(5) Uani 1 1 d .
H26 H 0.8896 1.0734 0.8825 0.069 Uiso 1 1 calc R
C27 C 0.8507(6) 0.9432(14) 0.7629(11) 0.049(4) Uani 1 1 d .
H27 H 0.8252 0.9931 0.7060 0.059 Uiso 1 1 calc R
C28 C 0.7557(6) 0.9093(14) 0.4945(12) 0.040(4) Uani 1 1 d .
C29 C 0.7243(6) 0.6440(13) 0.7649(11) 0.046(4) Uani 1 1 d .
H29 H 0.7216 0.5798 0.7140 0.056 Uiso 1 1 calc R
C30 C 0.7150(5) 0.6241(14) 0.8632(11) 0.042(4) Uani 1 1 d .
H30 H 0.7053 0.5479 0.8807 0.050 Uiso 1 1 calc R
C31 C 0.8483(6) 0.7887(14) 0.2730(11) 0.037(4) Uani 1 1 d .
C32 C 0.8634(6) 0.7312(14) 0.1085(10) 0.056(5) Uani 1 1 d .
H32A H 0.9022 0.7045 0.1371 0.084 Uiso 1 1 calc R
H32B H 0.8621 0.8164 0.0956 0.084 Uiso 1 1 calc R
H32C H 0.8421 0.6913 0.0350 0.084 Uiso 1 1 calc R
C33 C 0.7551(6) 0.7701(13) 0.2887(11) 0.039(4) Uani 1 1 d .
C34 C 0.6857(5) 0.8874(14) 0.1569(10) 0.048(4) Uani 1 1 d .
H34A H 0.6731 0.9191 0.2161 0.072 Uiso 1 1 calc R
H34B H 0.6636 0.8177 0.1210 0.072 Uiso 1 1 calc R
H34C H 0.6811 0.9472 0.0971 0.072 Uiso 1 1 calc R

loop_
_atom_site_aniso_label
_atom_site_aniso_U_11
_atom_site_aniso_U_22
_atom_site_aniso_U_33
_atom_site_aniso_U_23
_atom_site_aniso_U_13
_atom_site_aniso_U_12
Si1 0.039(2) 0.037(3) 0.044(2) 0.009(2) 0.0108(18) 0.001(2)
O1 0.031(6) 0.032(6) 0.040(5) 0.011(5) 0.006(4) -0.003(4)
O2 0.032(5) 0.040(6) 0.035(5) 0.005(5) 0.014(4) 0.007(5)
O3 0.039(6) 0.050(7) 0.036(5) 0.009(5) 0.008(5) 0.020(5)
O4 0.043(6) 0.055(6) 0.039(5) 0.003(5) 0.024(5) -0.005(5)
O5 0.057(7) 0.036(6) 0.059(6) 0.012(6) 0.028(5) -0.004(6)
O6 0.041(7) 0.046(7) 0.052(6) 0.008(5) 0.012(5) -0.004(6)
O7 0.028(6) 0.038(6) 0.040(5) 0.009(5) 0.006(4) 0.010(5)
N1 0.024(6) 0.037(7) 0.038(6) 0.005(6) 0.010(5) 0.002(5)
C1 0.043(10) 0.098(14) 0.063(10) 0.020(10) 0.027(8) -0.006(10)
C2 0.037(9) 0.040(10) 0.066(10) 0.009(9) 0.025(8) 0.001(8)
C3 0.030(9) 0.049(10) 0.039(8) -0.007(8) 0.016(7) -0.018(7)
C4 0.031(9) 0.030(8) 0.035(7) 0.014(7) 0.020(7) 0.002(6)
C5 0.022(8) 0.033(9) 0.036(8) 0.002(7) 0.010(6) 0.000(6)
C6 0.033(9) 0.026(8) 0.025(6) -0.009(6) 0.004(6) 0.000(6)
C7 0.031(8) 0.032(9) 0.033(7) 0.001(7) 0.021(6) 0.002(6)
C8 0.027(8) 0.028(8) 0.024(7) 0.012(6) 0.002(6) 0.003(6)
C9 0.018(8) 0.027(8) 0.045(8) -0.006(7) 0.007(6) 0.006(6)
C10 0.035(9) 0.049(10) 0.022(7) 0.011(7) 0.014(6) 0.000(7)
C11 0.048(10) 0.043(11) 0.047(9) -0.011(8) 0.019(7) 0.001(8)
C12 0.047(10) 0.051(11) 0.036(8) -0.016(8) 0.024(7) -0.010(8)
C13 0.037(10) 0.080(13) 0.035(9) 0.013(9) 0.018(7) 0.006(9)
C14 0.068(14) 0.115(18) 0.066(10) -0.001(11) 0.032(10) 0.033(12)
C15 0.059(12) 0.045(11) 0.066(10) 0.014(9) 0.025(9) 0.012(9)
C16 0.077(13) 0.086(14) 0.040(8) 0.002(9) 0.023(8) 0.024(10)
C17 0.050(11) 0.044(10) 0.073(11) 0.006(9) 0.012(8) -0.007(8)
C18 0.021(8) 0.046(9) 0.027(7) -0.006(7) -0.001(6) -0.005(7)
C19 0.029(8) 0.026(8) 0.026(7) -0.010(6) 0.013(6) -0.002(6)
C20 0.035(9) 0.043(9) 0.059(9) -0.010(8) 0.019(8) -0.009(8)
C21 0.064(12) 0.042(11) 0.077(10) -0.019(9) -0.010(9) -0.005(9)
C22 0.034(9) 0.056(11) 0.034(8) -0.004(8) 0.017(7) -0.004(8)
C23 0.050(11) 0.067(12) 0.039(9) 0.023(9) 0.028(8) 0.011(9)
C24 0.045(12) 0.15(2) 0.024(9) 0.017(13) 0.008(8) 0.012(14)
C25 0.035(11) 0.119(19) 0.047(11) -0.023(13) 0.012(9) -0.022(13)
C26 0.056(12) 0.057(12) 0.059(11) -0.024(10) 0.023(9) -0.039(10)
C27 0.047(11) 0.059(12) 0.039(9) -0.014(8) 0.014(8) -0.024(9)
C28 0.019(8) 0.059(12) 0.037(8) -0.022(8) 0.004(7) -0.007(8)
C29 0.059(11) 0.042(10) 0.039(9) 0.010(8) 0.020(8) 0.013(8)
C30 0.053(10) 0.045(10) 0.036(8) -0.004(8) 0.027(7) 0.001(8)
C31 0.036(10) 0.040(10) 0.028(8) -0.006(8) 0.004(7) 0.013(8)
C32 0.073(12) 0.071(12) 0.039(8) 0.000(8) 0.036(8) 0.008(10)
C33 0.036(10) 0.037(9) 0.034(8) 0.001(8) 0.003(7) 0.013(8)
C34 0.022(8) 0.075(12) 0.041(7) 0.006(9) 0.004(6) 0.020(9)

loop_
_atom_type_symbol
_atom_type_description
_atom_type_scat_dispersion_real
_atom_type_scat_dispersion_imag
_atom_type_scat_source
C C 0.0033 0.0016 'International Tables Vol C Tables 4.2.6.8 and 6.1.1.4'
H H 0.0000 0.0000 'International Tables Vol C Tables 4.2.6.8 and 6.1.1.4'
N N 0.0061 0.0033 'International Tables Vol C Tables 4.2.6.8 and 6.1.1.4'
O O 0.0106 0.0060 'International Tables Vol C Tables 4.2.6.8 and 6.1.1.4'
Si Si 0.0817 0.0704 'International Tables Vol C Tables 4.2.6.8 and 6.1.1.4'

loop_
_geom_angle_atom_site_label_1
_geom_angle_atom_site_label_2
_geom_angle_atom_site_label_3
_geom_angle
O1 Si1 C17 109.4(6)
O1 Si1 C16 108.8(6)
C17 Si1 C16 109.9(7)
O1 Si1 C2 105.7(6)
C17 Si1 C2 111.7(7)
C16 Si1 C2 111.3(7)
C3 O1 Si1 118.1(7)
C28 O2 C9 107.8(10)
C31 O4 C32 112.2(11)
C33 O7 C34 115.2(10)
C28 N1 C8 112.1(10)
C28 N1 C7 118.8(10)
C8 N1 C7 129.1(10)
C2 C1 H1A 109.5
C2 C1 H1B 109.5
H1A C1 H1B 109.5
C2 C1 H1C 109.5
H1A C1 H1C 109.5
H1B C1 H1C 109.5
C14 C2 C1 109.6(12)
C14 C2 C15 107.7(12)
C1 C2 C15 107.9(12)
C14 C2 Si1 112.5(10)
C1 C2 Si1 109.3(11)
C15 C2 Si1 109.8(9)
O1 C3 C4 112.5(10)
O1 C3 H3A 109.1
C4 C3 H3A 109.1
O1 C3 H3B 109.1
C4 C3 H3B 109.1
H3A C3 H3B 107.8
C18 C4 C5 114.9(11)
C18 C4 C3 112.3(10)
C5 C4 C3 109.1(10)
C18 C4 H4 106.7
C5 C4 H4 106.7
C3 C4 H4 106.7
C6 C5 C4 111.6(10)
C6 C5 H5A 109.3
C4 C5 H5A 109.3
C6 C5 H5B 109.3
C4 C5 H5B 109.3
H5A C5 H5B 108.0
C5 C6 C33 109.2(11)
C5 C6 C31 112.9(11)
C33 C6 C31 109.0(10)
C5 C6 C7 110.4(9)
C33 C6 C7 109.1(10)
C31 C6 C7 106.1(10)
N1 C7 C19 110.7(9)
N1 C7 C6 112.1(10)
C19 C7 C6 111.2(10)
N1 C7 H7 107.6
C19 C7 H7 107.6
C6 C7 H7 107.6
N1 C8 C22 113.4(10)
N1 C8 C9 99.4(9)
C22 C8 C9 114.9(10)
N1 C8 H8 109.6
C22 C8 H8 109.6
C9 C8 H8 109.6
O2 C9 C10 110.2(10)
O2 C9 C8 103.1(10)
C10 C9 C8 119.3(9)
O2 C9 H9 107.9
C10 C9 H9 107.9
C8 C9 H9 107.9
C29 C10 C11 118.6(11)
C29 C10 C9 119.4(13)
C11 C10 C9 121.9(13)
C10 C11 C12 118.9(14)
C10 C11 H11 120.5
C12 C11 H11 120.5
C13 C12 C11 121.5(14)
C13 C12 H12 119.3
C11 C12 H12 119.3
C12 C13 C30 120.0(13)
C12 C13 H13 120.0
C30 C13 H13 120.0
C2 C14 H14A 109.5
C2 C14 H14B 109.5
H14A C14 H14B 109.5
C2 C14 H14C 109.5
H14A C14 H14C 109.5
H14B C14 H14C 109.5
C2 C15 H15A 109.5
C2 C15 H15B 109.5
H15A C15 H15B 109.5
C2 C15 H15C 109.5
H15A C15 H15C 109.5
H15B C15 H15C 109.5
Si1 C16 H16A 109.5
Si1 C16 H16B 109.5
H16A C16 H16B 109.5
Si1 C16 H16C 109.5
H16A C16 H16C 109.5
H16B C16 H16C 109.5
Si1 C17 H17A 109.5
Si1 C17 H17B 109.5
H17A C17 H17B 109.5
Si1 C17 H17C 109.5
H17A C17 H17C 109.5
H17B C17 H17C 109.5
C19 C18 C4 124.7(11)
C19 C18 H18 117.7
C4 C18 H18 117.7
C18 C19 C20 123.0(12)
C18 C19 C7 120.8(11)
C20 C19 C7 115.8(11)
C21 C20 C19 117.3(12)
C21 C20 H20A 108.0
C19 C20 H20A 108.0
C21 C20 H20B 108.0
C19 C20 H20B 108.0
H20A C20 H20B 107.2
C20 C21 H21A 109.5
C20 C21 H21B 109.5
H21A C21 H21B 109.5
C20 C21 H21C 109.5
H21A C21 H21C 109.5
H21B C21 H21C 109.5
C27 C22 C23 118.8(14)
C27 C22 C8 121.0(13)
C23 C22 C8 120.2(13)
C22 C23 C24 118.2(16)
C22 C23 H23 120.9
C24 C23 H23 120.9
C25 C24 C23 122.8(19)
C25 C24 H24 118.6
C23 C24 H24 118.6
C24 C25 C26 120.2(19)
C24 C25 H25 119.9
C26 C25 H25 119.9
C25 C26 C27 120.6(16)
C25 C26 H26 119.7
C27 C26 H26 119.7
C22 C27 C26 119.4(15)
C22 C27 H27 120.3
C26 C27 H27 120.3
O3 C28 N1 131.8(13)
O3 C28 O2 121.2(13)
N1 C28 O2 106.7(12)
C30 C29 C10 122.7(14)
C30 C29 H29 118.6
C10 C29 H29 118.6
C29 C30 C13 118.2(15)
C29 C30 H30 120.9
C13 C30 H30 120.9
O5 C31 O4 127.5(14)
O5 C31 C6 124.8(13)
O4 C31 C6 107.6(12)
O4 C32 H32A 109.5
O4 C32 H32B 109.5
H32A C32 H32B 109.5
O4 C32 H32C 109.5
H32A C32 H32C 109.5
H32B C32 H32C 109.5
O6 C33 O7 124.5(13)
O6 C33 C6 123.5(13)
O7 C33 C6 112.0(13)
O7 C34 H34A 109.5
O7 C34 H34B 109.5
H34A C34 H34B 109.5
O7 C34 H34C 109.5
H34A C34 H34C 109.5
H34B C34 H34C 109.5

loop_
_geom_bond_atom_site_label_1
_geom_bond_atom_site_label_2
_geom_bond_distance
Si1 O1 1.661(8)
Si1 C17 1.850(14)
Si1 C16 1.856(13)
Si1 C2 1.881(14)
O1 C3 1.404(14)
O2 C28 1.420(15)
O2 C9 1.472(13)
O3 C28 1.175(15)
O4 C31 1.333(15)
O4 C32 1.454(13)
O5 C31 1.180(16)
O6 C33 1.220(15)
O7 C33 1.319(14)
O7 C34 1.446(13)
N1 C28 1.397(17)
N1 C8 1.474(13)
N1 C7 1.476(13)
C1 C2 1.55(2)
C1 H1A 0.9800
C1 H1B 0.9800
C1 H1C 0.9800
C2 C14 1.502(18)
C2 C15 1.567(18)
C3 C4 1.543(16)
C3 H3A 0.9900
C3 H3B 0.9900
C4 C18 1.490(17)
C4 C5 1.535(16)
C4 H4 1.0000
C5 C6 1.520(16)
C5 H5A 0.9900
C5 H5B 0.9900
C6 C33 1.527(18)
C6 C31 1.552(18)
C6 C7 1.566(15)
C7 C19 1.501(16)
C7 H7 1.0000
C8 C22 1.495(16)
C8 C9 1.545(16)
C8 H8 1.0000
C9 C10 1.525(16)
C9 H9 1.0000
C10 C29 1.373(17)
C10 C11 1.374(17)
C11 C12 1.389(16)
C11 H11 0.9500
C12 C13 1.34(2)
C12 H12 0.9500
C13 C30 1.395(19)
C13 H13 0.9500
C14 H14A 0.9800
C14 H14B 0.9800
C14 H14C 0.9800
C15 H15A 0.9800
C15 H15B 0.9800
C15 H15C 0.9800
C16 H16A 0.9800
C16 H16B 0.9800
C16 H16C 0.9800
C17 H17A 0.9800
C17 H17B 0.9800
C17 H17C 0.9800
C18 C19 1.352(17)
C18 H18 0.9500
C19 C20 1.500(17)
C20 C21 1.484(18)
C20 H20A 0.9900
C20 H20B 0.9900
C21 H21A 0.9800
C21 H21B 0.9800
C21 H21C 0.9800
C22 C27 1.381(18)
C22 C23 1.396(18)
C23 C24 1.42(2)
C23 H23 0.9500
C24 C25 1.31(2)
C24 H24 0.9500
C25 C26 1.35(2)
C25 H25 0.9500
C26 C27 1.426(18)
C26 H26 0.9500
C27 H27 0.9500
C29 C30 1.350(17)
C29 H29 0.9500
C30 H30 0.9500
C32 H32A 0.9800
C32 H32B 0.9800
C32 H32C 0.9800
C34 H34A 0.9800
C34 H34B 0.9800
C34 H34C 0.9800

loop_
_cod_related_entry_id
_cod_related_entry_database
_cod_related_entry_code
1 ChemSpider 30652063
